data_7130565
loop_
_publ_author_name
'Volk, Julia'
'Heinz, Myron'
'Leibold, Michael'
'Bruhn, Clemens'
'Bens, Tobias'
'Sarkar, Biprajit'
'Holthausen, Max C.'
'Siemeling, Ulrich'

_publ_section_title
;
 A crystalline cyclic (alkyl)(amino)carbene with a
 1,1&#x2018;-ferrocenylene backbone
;
_journal_name_full 'Chemical Communications'
_journal_paper_doi 10.1039/D2CC03871D
_journal_year 2022
_chemical_formula_moiety 'C23 H18 Br Fe, B F4'
_chemical_formula_sum 'C23 H18 B Br F4 Fe'
_chemical_formula_weight 516.94
_space_group_crystal_system monoclinic
_space_group_IT_number 14
_space_group_name_Hall '-P 2yn'
_space_group_name_H-M_alt 'P 1 21/n 1'
_atom_sites_solution_hydrogens geom
_atom_sites_solution_primary dual
_audit_creation_date 2022-04-27
_audit_creation_method
;
Olex2 1.5
(compiled 2022.04.07 svn.rca3783a0 for OlexSys, GUI svn.r6498)
;
_audit_update_record
;
2022-07-01 deposited with the CCDC.	2022-08-19 downloaded from the CCDC.
;
_cell_angle_alpha 90
_cell_angle_beta 92.430(4)
_cell_angle_gamma 90
_cell_formula_units_Z 4
_cell_length_a 9.2002(5)
_cell_length_b 19.8156(13)
_cell_length_c 10.6277(6)
_cell_measurement_reflns_used 16414
_cell_measurement_temperature 100
_cell_measurement_theta_max 26.29
_cell_measurement_theta_min 2.05
_cell_volume 1935.8(2)
_computing_cell_refinement
;
X-Area Recipe 1.33.0.0 (STOE, 2015)
;
_computing_data_collection
;
X-Area WinXpose 2.0.22.0 (STOE, 2016)
;
_computing_data_reduction
;
X-Area Integrate 1.71.0.0 (STOE, 2016)
X-Area X-Red32 1.63.2.0 (STOE, 2017) 
;
_computing_molecular_graphics 'Olex2 1.5 (Dolomanov et al., 2009)'
_computing_publication_material
;
STOE & Cie GmbH, X-Area, software package for collecting single-crystal or
multi-domain crystal data on STOE area-detector diffractometers, for image 
processing, for the correction and scaling of reflection intensities and 
for outlier rejection, version 1.77, Darmstadt 2016
;
_computing_structure_refinement 'SHELXL 2014/7 (Sheldrick, 2015)'
_computing_structure_solution 'SHELXT  (Sheldrick, 2015)'
_diffrn_ambient_temperature 100
_diffrn_detector 'image plate (34 cm diameter)'
_diffrn_detector_area_resol_mean 6.67
_diffrn_detector_type 'STOE Imaging Plate'
_diffrn_measured_fraction_theta_full 0.998
_diffrn_measured_fraction_theta_max 0.998
_diffrn_measurement_details
;
 203 frames, detector distance = 130 mm
;
_diffrn_measurement_device '2-circle diffractometer'
_diffrn_measurement_device_type 'STOE IPDS II'
_diffrn_measurement_method 'rotation method, \w scans'
_diffrn_radiation_collimation '1.2, 0.6 mm diameter, multiple pinhole'
_diffrn_radiation_monochromator 'plane graphite'
_diffrn_radiation_polarisn_norm 270
_diffrn_radiation_probe x-ray
_diffrn_radiation_type 'Mo K\a'
_diffrn_radiation_wavelength 0.71073
_diffrn_reflns_av_R_equivalents 0.0299
_diffrn_reflns_av_unetI/netI 0.0213
_diffrn_reflns_Laue_measured_fraction_full 0.998
_diffrn_reflns_Laue_measured_fraction_max 0.998
_diffrn_reflns_limit_h_max 10
_diffrn_reflns_limit_h_min -11
_diffrn_reflns_limit_k_max 23
_diffrn_reflns_limit_k_min -24
_diffrn_reflns_limit_l_max 12
_diffrn_reflns_limit_l_min -12
_diffrn_reflns_number 12439
_diffrn_reflns_point_group_measured_fraction_full 0.998
_diffrn_reflns_point_group_measured_fraction_max 0.998
_diffrn_reflns_theta_full 25.242
_diffrn_reflns_theta_max 25.496
_diffrn_reflns_theta_min 2.055
_diffrn_source 'Genix Mo HF'
_diffrn_source_current 1.000
_diffrn_source_power 0.050
_diffrn_source_voltage 50
_exptl_absorpt_coefficient_mu 2.888
_exptl_absorpt_correction_T_max 0.8961
_exptl_absorpt_correction_T_min 0.6346
_exptl_absorpt_correction_type integration
_exptl_absorpt_process_details
;
STOE X-Red32, absorption correction by Gaussian integration, analogous to
P. Coppens, "The Evaluation of Absorption and Extinction in Single-Crystal
Structure Analysis", published in
F. R. Ahmed (Editor), "Crystallographic Computing",
Munksgaard, Copenhagen (1970), 255 - 270
;
_exptl_crystal_colour black
_exptl_crystal_colour_primary black
_exptl_crystal_density_diffrn 1.774
_exptl_crystal_density_method 'not measured'
_exptl_crystal_description plate
_exptl_crystal_F_000 1032
_exptl_crystal_size_max 0.23
_exptl_crystal_size_mid 0.12
_exptl_crystal_size_min 0.04
_refine_diff_density_max 1.681
_refine_diff_density_min -2.459
_refine_diff_density_rms 0.204
_refine_ls_extinction_method none
_refine_ls_goodness_of_fit_ref 1.059
_refine_ls_hydrogen_treatment constr
_refine_ls_matrix_type full
_refine_ls_number_parameters 271
_refine_ls_number_reflns 3602
_refine_ls_number_restraints 0
_refine_ls_restrained_S_all 1.059
_refine_ls_R_factor_all 0.0797
_refine_ls_R_factor_gt 0.0742
_refine_ls_shift/su_max 0.000
_refine_ls_shift/su_mean 0.000
_refine_ls_structure_factor_coef Fsqd
_refine_ls_weighting_details 'w=1/[\s^2^(Fo^2^)+(0.1379P)^2^+17.0247P] where P=(Fo^2^+2Fc^2^)/3'
_refine_ls_weighting_scheme calc
_refine_ls_wR_factor_gt 0.2207
_refine_ls_wR_factor_ref 0.2267
_reflns_Friedel_coverage 0.000
_reflns_number_gt 3227
_reflns_number_total 3602
_reflns_threshold_expression 'I > 2\s(I)'
_cod_data_source_file d2cc03871d2.cif
_cod_data_source_block i2777
_cod_database_code 7130565
_shelx_shelxl_version_number 2014/7
_shelx_space_group_comment
;
The symmetry employed for this shelxl refinement is uniquely defined
by the following loop, which should always be used as a source of
symmetry information in preference to the above space-group names.
They are only intended as comments.
;
_shelx_estimated_absorpt_t_max 0.893
_shelx_estimated_absorpt_t_min 0.556
_olex2_refinement_description
;
1. Fixed Uiso
 At 1.2 times of:
  All C(H) groups
2.a Aromatic/amide H refined with riding coordinates:
 C2(H2), C3(H3), C4(H4), C5(H5), C7(H7), C8(H8), C9(H9), C10(H10), C13(H13),
 C14(H14), C15(H15), C16(H16), C17(H17), C19(H19), C20(H20), C21(H21), C22(H22),
  C23(H23)
;
_olex2_submission_special_instructions 'No special instructions were received'

loop_
_space_group_symop_operation_xyz
'x, y, z'
'-x+1/2, y+1/2, -z+1/2'
'-x, -y, -z'
'x-1/2, -y-1/2, z-1/2'

loop_
_atom_site_label
_atom_site_type_symbol
_atom_site_fract_x
_atom_site_fract_y
_atom_site_fract_z
_atom_site_U_iso_or_equiv
_atom_site_adp_type
_atom_site_occupancy
_atom_site_site_symmetry_order
_atom_site_calc_flag
_atom_site_refinement_flags_posn
_atom_site_refinement_flags_adp
_atom_site_refinement_flags_occupancy
_atom_site_disorder_assembly
_atom_site_disorder_group
C1 C 0.2271(8) 0.2763(3) 0.2231(7) 0.0276(15) Uani 1 1 d . . . . .
C2 C 0.3811(7) 0.2709(3) 0.2400(7) 0.0234(13) Uani 1 1 d . . . . .
H2 H 0.4328 0.2548 0.3132 0.028 Uiso 1 1 calc R U . . .
C3 C 0.4437(8) 0.2941(3) 0.1278(6) 0.0250(14) Uani 1 1 d . . . . .
H3 H 0.5445 0.2963 0.1121 0.030 Uiso 1 1 calc R U . . .
C4 C 0.3266(8) 0.3132(4) 0.0433(7) 0.0281(15) Uani 1 1 d . . . . .
H4 H 0.3368 0.3308 -0.0390 0.034 Uiso 1 1 calc R U . . .
C5 C 0.1934(8) 0.3022(3) 0.1004(7) 0.0301(16) Uani 1 1 d . . . . .
H5 H 0.0990 0.3105 0.0640 0.036 Uiso 1 1 calc R U . . .
C6 C 0.3636(6) 0.4422(3) 0.3330(5) 0.0156(11) Uani 1 1 d . . . . .
C7 C 0.4381(7) 0.4566(3) 0.2185(6) 0.0200(12) Uani 1 1 d . . . . .
H7 H 0.5405 0.4587 0.2108 0.024 Uiso 1 1 calc R U . . .
C8 C 0.3330(8) 0.4667(3) 0.1214(6) 0.0250(14) Uani 1 1 d . . . . .
H8 H 0.3527 0.4781 0.0370 0.030 Uiso 1 1 calc R U . . .
C9 C 0.1914(8) 0.4572(3) 0.1690(6) 0.0248(14) Uani 1 1 d . . . . .
H9 H 0.1019 0.4602 0.1215 0.030 Uiso 1 1 calc R U . . .
C10 C 0.2075(7) 0.4427(3) 0.2981(6) 0.0192(12) Uani 1 1 d . . . . .
H10 H 0.1308 0.4346 0.3533 0.023 Uiso 1 1 calc R U . . .
C11 C 0.4184(6) 0.4066(3) 0.4385(5) 0.0136(11) Uani 1 1 d . . . . .
C12 C 0.3216(6) 0.3952(3) 0.5437(5) 0.0141(11) Uani 1 1 d . . . . .
C13 C 0.2428(6) 0.4488(3) 0.5908(6) 0.0170(12) Uani 1 1 d . . . . .
H13 H 0.2438 0.4914 0.5501 0.020 Uiso 1 1 calc R U . . .
C14 C 0.1623(6) 0.4399(3) 0.6978(6) 0.0207(13) Uani 1 1 d . . . . .
H14 H 0.1110 0.4769 0.7314 0.025 Uiso 1 1 calc R U . . .
C15 C 0.1571(7) 0.3772(3) 0.7550(6) 0.0208(13) Uani 1 1 d . . . . .
H15 H 0.1009 0.3710 0.8271 0.025 Uiso 1 1 calc R U . . .
C16 C 0.2340(7) 0.3233(3) 0.7070(6) 0.0192(12) Uani 1 1 d . . . . .
H16 H 0.2294 0.2802 0.7457 0.023 Uiso 1 1 calc R U . . .
C17 C 0.3170(7) 0.3323(3) 0.6031(5) 0.0161(11) Uani 1 1 d . . . . .
H17 H 0.3713 0.2956 0.5719 0.019 Uiso 1 1 calc R U . . .
C18 C 0.5733(6) 0.3900(3) 0.4629(5) 0.0135(11) Uani 1 1 d . . . . .
C19 C 0.6312(6) 0.3936(3) 0.5861(5) 0.0145(11) Uani 1 1 d . . . . .
H19 H 0.5688 0.4034 0.6527 0.017 Uiso 1 1 calc R U . . .
C20 C 0.7791(7) 0.3830(3) 0.6132(6) 0.0168(12) Uani 1 1 d . . . . .
H20 H 0.8178 0.3869 0.6973 0.020 Uiso 1 1 calc R U . . .
C21 C 0.8697(7) 0.3668(3) 0.5157(6) 0.0178(12) Uani 1 1 d . . . . .
H21 H 0.9706 0.3594 0.5334 0.021 Uiso 1 1 calc R U . . .
C22 C 0.8135(7) 0.3613(3) 0.3934(6) 0.0170(12) Uani 1 1 d . . . . .
H22 H 0.8758 0.3499 0.3276 0.020 Uiso 1 1 calc R U . . .
C23 C 0.6677(7) 0.3722(3) 0.3664(6) 0.0161(12) Uani 1 1 d . . . . .
H23 H 0.6301 0.3678 0.2822 0.019 Uiso 1 1 calc R U . . .
Br1 Br 0.09971(8) 0.24654(4) 0.33429(7) 0.0359(3) Uani 1 1 d . . . . .
Fe1 Fe 0.31647(9) 0.37030(4) 0.20256(8) 0.0165(3) Uani 1 1 d . . . . .
B1 B 0.2952(8) 0.1146(4) 0.5269(7) 0.0216(14) Uani 1 1 d . . . . .
F1 F 0.3120(5) 0.1732(2) 0.5995(4) 0.0345(10) Uani 1 1 d . . . . .
F2 F 0.3836(6) 0.1185(3) 0.4284(4) 0.0530(14) Uani 1 1 d . . . . .
F3 F 0.3367(9) 0.0594(3) 0.5996(5) 0.0688(19) Uani 1 1 d . . . . .
F4 F 0.1550(5) 0.1061(3) 0.4917(7) 0.0644(18) Uani 1 1 d . . . . .

loop_
_atom_site_aniso_label
_atom_site_aniso_U_11
_atom_site_aniso_U_22
_atom_site_aniso_U_33
_atom_site_aniso_U_23
_atom_site_aniso_U_13
_atom_site_aniso_U_12
C1 0.029(3) 0.016(3) 0.037(4) -0.005(3) -0.010(3) 0.000(3)
C2 0.024(3) 0.011(3) 0.035(4) -0.004(3) -0.010(3) 0.003(2)
C3 0.030(3) 0.019(3) 0.025(3) -0.009(3) -0.006(3) 0.007(3)
C4 0.032(4) 0.027(3) 0.025(3) -0.011(3) -0.008(3) 0.005(3)
C5 0.035(4) 0.019(3) 0.035(4) -0.008(3) -0.018(3) 0.008(3)
C6 0.023(3) 0.010(3) 0.014(3) 0.000(2) 0.003(2) 0.000(2)
C7 0.032(3) 0.013(3) 0.015(3) 0.003(2) 0.005(2) 0.001(2)
C8 0.039(4) 0.020(3) 0.017(3) 0.004(2) 0.001(3) 0.005(3)
C9 0.036(4) 0.016(3) 0.022(3) 0.001(2) -0.004(3) 0.012(3)
C10 0.023(3) 0.016(3) 0.019(3) -0.001(2) 0.001(2) 0.005(2)
C11 0.018(3) 0.007(2) 0.016(3) -0.003(2) 0.003(2) -0.003(2)
C12 0.017(3) 0.014(3) 0.012(3) -0.001(2) 0.002(2) -0.002(2)
C13 0.020(3) 0.015(3) 0.017(3) 0.001(2) -0.002(2) 0.000(2)
C14 0.016(3) 0.027(3) 0.019(3) -0.006(2) 0.001(2) 0.003(2)
C15 0.017(3) 0.033(4) 0.012(3) -0.002(2) 0.001(2) -0.002(3)
C16 0.020(3) 0.023(3) 0.015(3) 0.006(2) -0.003(2) -0.005(2)
C17 0.021(3) 0.014(3) 0.014(3) -0.001(2) -0.001(2) -0.002(2)
C18 0.016(3) 0.010(3) 0.015(3) 0.001(2) 0.004(2) -0.004(2)
C19 0.022(3) 0.007(3) 0.015(3) 0.001(2) 0.002(2) -0.002(2)
C20 0.022(3) 0.014(3) 0.014(3) 0.000(2) -0.001(2) -0.005(2)
C21 0.018(3) 0.013(3) 0.022(3) 0.002(2) -0.002(2) -0.001(2)
C22 0.019(3) 0.014(3) 0.018(3) -0.001(2) 0.004(2) 0.000(2)
C23 0.021(3) 0.014(3) 0.013(3) -0.004(2) 0.003(2) -0.003(2)
Br1 0.0345(5) 0.0371(5) 0.0366(5) 0.0016(3) 0.0065(3) 0.0002(3)
Fe1 0.0223(5) 0.0108(5) 0.0158(5) -0.0010(3) -0.0051(3) 0.0046(3)
B1 0.026(4) 0.019(3) 0.020(3) -0.002(3) 0.007(3) -0.005(3)
F1 0.050(3) 0.020(2) 0.034(2) -0.0072(17) -0.0005(19) -0.0072(18)
F2 0.048(3) 0.084(4) 0.029(2) -0.012(2) 0.024(2) -0.015(3)
F3 0.142(6) 0.025(3) 0.038(3) 0.005(2) -0.007(3) -0.009(3)
F4 0.027(2) 0.043(3) 0.123(6) -0.034(3) -0.003(3) -0.001(2)

loop_
_atom_type_symbol
_atom_type_description
_atom_type_scat_dispersion_real
_atom_type_scat_dispersion_imag
_atom_type_scat_source
C C 0.0033 0.0016 'International Tables Vol C Tables 4.2.6.8 and 6.1.1.4'
H H 0.0000 0.0000 'International Tables Vol C Tables 4.2.6.8 and 6.1.1.4'
B B 0.0013 0.0007 'International Tables Vol C Tables 4.2.6.8 and 6.1.1.4'
Br Br -0.2901 2.4595 'International Tables Vol C Tables 4.2.6.8 and 6.1.1.4'
F F 0.0171 0.0103 'International Tables Vol C Tables 4.2.6.8 and 6.1.1.4'
Fe Fe 0.3463 0.8444 'International Tables Vol C Tables 4.2.6.8 and 6.1.1.4'

loop_
_exptl_crystal_face_index_h
_exptl_crystal_face_index_k
_exptl_crystal_face_index_l
_exptl_crystal_face_perp_dist
0 5 -1 0.0370
0 -5 1 0.0560
7 1 0 0.1150
-7 -1 0 0.1150
0 -3 -5 0.0170
0 3 5 0.0200

loop_
_geom_angle_atom_site_label_1
_geom_angle_atom_site_label_2
_geom_angle_atom_site_label_3
_geom_angle
_geom_angle_site_symmetry_1
_geom_angle_site_symmetry_3
_geom_angle_publ_flag
C2 C1 C5 108.6(7) . . ?
C2 C1 Br1 124.4(5) . . ?
C2 C1 Fe1 71.3(4) . . ?
C5 C1 Br1 126.7(5) . . ?
C5 C1 Fe1 69.4(4) . . ?
Br1 C1 Fe1 130.0(4) . . ?
C1 C2 H2 126.1 . . ?
C1 C2 Fe1 68.5(4) . . ?
C3 C2 C1 107.8(6) . . ?
C3 C2 H2 126.1 . . ?
C3 C2 Fe1 70.0(4) . . ?
Fe1 C2 H2 127.0 . . ?
C2 C3 H3 126.5 . . ?
C2 C3 C4 107.0(6) . . ?
C2 C3 Fe1 70.2(4) . . ?
C4 C3 H3 126.5 . . ?
C4 C3 Fe1 68.0(4) . . ?
Fe1 C3 H3 126.8 . . ?
C3 C4 H4 125.2 . . ?
C3 C4 Fe1 71.6(4) . . ?
C5 C4 C3 109.7(7) . . ?
C5 C4 H4 125.2 . . ?
C5 C4 Fe1 70.0(4) . . ?
Fe1 C4 H4 124.8 . . ?
C1 C5 H5 126.6 . . ?
C1 C5 Fe1 69.9(4) . . ?
C4 C5 C1 106.9(6) . . ?
C4 C5 H5 126.6 . . ?
C4 C5 Fe1 69.7(4) . . ?
Fe1 C5 H5 125.4 . . ?
C7 C6 C10 106.2(5) . . ?
C7 C6 Fe1 70.0(3) . . ?
C10 C6 Fe1 69.7(3) . . ?
C11 C6 C7 127.1(5) . . ?
C11 C6 C10 121.4(5) . . ?
C11 C6 Fe1 104.6(4) . . ?
C6 C7 H7 125.9 . . ?
C6 C7 Fe1 68.2(3) . . ?
C8 C7 C6 108.1(6) . . ?
C8 C7 H7 125.9 . . ?
C8 C7 Fe1 72.6(4) . . ?
Fe1 C7 H7 124.8 . . ?
C7 C8 H8 125.3 . . ?
C7 C8 C9 109.4(6) . . ?
C7 C8 Fe1 68.1(4) . . ?
C9 C8 H8 125.3 . . ?
C9 C8 Fe1 69.7(4) . . ?
Fe1 C8 H8 128.5 . . ?
C8 C9 H9 125.9 . . ?
C8 C9 Fe1 70.5(4) . . ?
C10 C9 C8 108.2(6) . . ?
C10 C9 H9 125.9 . . ?
C10 C9 Fe1 68.3(3) . . ?
Fe1 C9 H9 126.9 . . ?
C6 C10 H10 126.0 . . ?
C6 C10 Fe1 68.0(3) . . ?
C9 C10 C6 108.0(5) . . ?
C9 C10 H10 126.0 . . ?
C9 C10 Fe1 72.1(4) . . ?
Fe1 C10 H10 125.5 . . ?
C6 C11 C12 118.3(5) . . ?
C6 C11 C18 124.5(5) . . ?
C18 C11 C12 116.3(5) . . ?
C13 C12 C11 119.8(5) . . ?
C13 C12 C17 119.5(5) . . ?
C17 C12 C11 120.6(5) . . ?
C12 C13 H13 120.0 . . ?
C12 C13 C14 120.0(6) . . ?
C14 C13 H13 120.0 . . ?
C13 C14 H14 120.0 . . ?
C15 C14 C13 120.1(6) . . ?
C15 C14 H14 120.0 . . ?
C14 C15 H15 120.0 . . ?
C14 C15 C16 120.0(6) . . ?
C16 C15 H15 120.0 . . ?
C15 C16 H16 119.9 . . ?
C17 C16 C15 120.2(6) . . ?
C17 C16 H16 119.9 . . ?
C12 C17 H17 119.9 . . ?
C16 C17 C12 120.2(6) . . ?
C16 C17 H17 119.9 . . ?
C19 C18 C11 118.8(5) . . ?
C19 C18 C23 118.1(5) . . ?
C23 C18 C11 123.1(5) . . ?
C18 C19 H19 119.5 . . ?
C20 C19 C18 121.1(5) . . ?
C20 C19 H19 119.5 . . ?
C19 C20 H20 120.3 . . ?
C19 C20 C21 119.3(5) . . ?
C21 C20 H20 120.3 . . ?
C20 C21 H21 119.8 . . ?
C22 C21 C20 120.3(6) . . ?
C22 C21 H21 119.8 . . ?
C21 C22 H22 119.8 . . ?
C23 C22 C21 120.4(6) . . ?
C23 C22 H22 119.8 . . ?
C18 C23 H23 119.6 . . ?
C22 C23 C18 120.7(5) . . ?
C22 C23 H23 119.6 . . ?
C1 Fe1 C2 40.2(3) . . ?
C1 Fe1 C3 67.5(3) . . ?
C1 Fe1 C8 154.7(3) . . ?
C1 Fe1 C9 123.1(3) . . ?
C2 Fe1 C8 155.3(3) . . ?
C2 Fe1 C9 163.2(3) . . ?
C3 Fe1 C2 39.8(3) . . ?
C3 Fe1 C8 116.7(3) . . ?
C3 Fe1 C9 147.5(3) . . ?
C4 Fe1 C1 67.5(3) . . ?
C4 Fe1 C2 67.2(3) . . ?
C4 Fe1 C3 40.3(3) . . ?
C4 Fe1 C5 40.3(3) . . ?
C4 Fe1 C7 119.2(3) . . ?
C4 Fe1 C8 99.0(3) . . ?
C4 Fe1 C9 111.0(3) . . ?
C4 Fe1 C10 147.3(3) . . ?
C5 Fe1 C1 40.7(3) . . ?
C5 Fe1 C2 68.0(3) . . ?
C5 Fe1 C3 68.1(3) . . ?
C5 Fe1 C7 152.1(3) . . ?
C5 Fe1 C8 115.4(3) . . ?
C5 Fe1 C9 99.5(3) . . ?
C5 Fe1 C10 117.1(3) . . ?
C6 Fe1 C1 130.0(3) . . ?
C6 Fe1 C2 118.8(2) . . ?
C6 Fe1 C3 131.5(2) . . ?
C6 Fe1 C4 160.6(3) . . ?
C6 Fe1 C5 158.0(3) . . ?
C6 Fe1 C7 41.7(2) . . ?
C6 Fe1 C8 67.9(2) . . ?
C6 Fe1 C9 68.7(3) . . ?
C6 Fe1 C10 42.3(2) . . ?
C7 Fe1 C1 165.9(3) . . ?
C7 Fe1 C2 128.4(3) . . ?
C7 Fe1 C3 108.8(3) . . ?
C7 Fe1 C8 39.3(3) . . ?
C7 Fe1 C9 67.8(3) . . ?
C9 Fe1 C8 39.8(3) . . ?
C10 Fe1 C1 112.2(3) . . ?
C10 Fe1 C2 135.1(3) . . ?
C10 Fe1 C3 172.3(2) . . ?
C10 Fe1 C7 69.6(3) . . ?
C10 Fe1 C8 67.2(3) . . ?
C10 Fe1 C9 39.6(2) . . ?
F2 B1 F1 108.9(6) . . ?
F2 B1 F3 108.4(7) . . ?
F3 B1 F1 109.1(6) . . ?
F4 B1 F1 110.0(6) . . ?
F4 B1 F2 113.2(7) . . ?
F4 B1 F3 107.2(6) . . ?

loop_
_geom_bond_atom_site_label_1
_geom_bond_atom_site_label_2
_geom_bond_distance
_geom_bond_site_symmetry_2
_geom_bond_publ_flag
C1 C2 1.424(9) . ?
C1 C5 1.424(10) . ?
C1 Br1 1.799(8) . ?
C1 Fe1 2.052(7) . ?
C2 H2 0.9500 . ?
C2 C3 1.422(10) . ?
C2 Fe1 2.090(6) . ?
C3 H3 0.9500 . ?
C3 C4 1.424(9) . ?
C3 Fe1 2.089(6) . ?
C4 H4 0.9500 . ?
C4 C5 1.407(11) . ?
C4 Fe1 2.041(7) . ?
C5 H5 0.9500 . ?
C5 Fe1 2.044(7) . ?
C6 C7 1.450(8) . ?
C6 C10 1.468(9) . ?
C6 C11 1.401(8) . ?
C6 Fe1 2.022(6) . ?
C7 H7 0.9500 . ?
C7 C8 1.398(9) . ?
C7 Fe1 2.046(6) . ?
C8 H8 0.9500 . ?
C8 C9 1.430(10) . ?
C8 Fe1 2.104(7) . ?
C9 H9 0.9500 . ?
C9 C10 1.403(9) . ?
C9 Fe1 2.093(6) . ?
C10 H10 0.9500 . ?
C10 Fe1 2.045(6) . ?
C11 C12 1.477(8) . ?
C11 C18 1.475(8) . ?
C12 C13 1.390(8) . ?
C12 C17 1.399(8) . ?
C13 H13 0.9500 . ?
C13 C14 1.394(9) . ?
C14 H14 0.9500 . ?
C14 C15 1.385(9) . ?
C15 H15 0.9500 . ?
C15 C16 1.390(9) . ?
C16 H16 0.9500 . ?
C16 C17 1.380(8) . ?
C17 H17 0.9500 . ?
C18 C19 1.395(8) . ?
C18 C23 1.415(8) . ?
C19 H19 0.9500 . ?
C19 C20 1.395(8) . ?
C20 H20 0.9500 . ?
C20 C21 1.395(9) . ?
C21 H21 0.9500 . ?
C21 C22 1.383(9) . ?
C22 H22 0.9500 . ?
C22 C23 1.376(9) . ?
C23 H23 0.9500 . ?
B1 F1 1.399(8) . ?
B1 F2 1.354(8) . ?
B1 F3 1.384(9) . ?
B1 F4 1.339(9) . ?

loop_
_geom_torsion_atom_site_label_1
_geom_torsion_atom_site_label_2
_geom_torsion_atom_site_label_3
_geom_torsion_atom_site_label_4
_geom_torsion
_geom_torsion_site_symmetry_1
_geom_torsion_site_symmetry_2
_geom_torsion_site_symmetry_3
_geom_torsion_site_symmetry_4
_geom_torsion_publ_flag
C1 C2 C3 C4 -0.1(7) . . . . ?
C1 C2 C3 Fe1 58.2(4) . . . . ?
C2 C1 C5 C4 -0.6(7) . . . . ?
C2 C1 C5 Fe1 -60.8(4) . . . . ?
C2 C3 C4 C5 -0.3(8) . . . . ?
C2 C3 C4 Fe1 59.6(4) . . . . ?
C3 C4 C5 C1 0.5(8) . . . . ?
C3 C4 C5 Fe1 60.9(5) . . . . ?
C5 C1 C2 C3 0.4(7) . . . . ?
C5 C1 C2 Fe1 59.6(5) . . . . ?
C6 C7 C8 C9 -1.8(7) . . . . ?
C6 C7 C8 Fe1 -59.2(4) . . . . ?
C6 C11 C12 C13 -48.2(8) . . . . ?
C6 C11 C12 C17 136.8(6) . . . . ?
C6 C11 C18 C19 141.2(6) . . . . ?
C6 C11 C18 C23 -37.0(8) . . . . ?
C7 C6 C10 C9 -0.5(6) . . . . ?
C7 C6 C10 Fe1 60.8(4) . . . . ?
C7 C6 C11 C12 -177.5(5) . . . . ?
C7 C6 C11 C18 14.1(9) . . . . ?
C7 C8 C9 C10 1.5(7) . . . . ?
C7 C8 C9 Fe1 -56.5(5) . . . . ?
C8 C9 C10 C6 -0.6(7) . . . . ?
C8 C9 C10 Fe1 -59.4(4) . . . . ?
C10 C6 C7 C8 1.4(7) . . . . ?
C10 C6 C7 Fe1 -60.6(4) . . . . ?
C10 C6 C11 C12 -26.9(8) . . . . ?
C10 C6 C11 C18 164.7(5) . . . . ?
C11 C6 C7 C8 155.5(6) . . . . ?
C11 C6 C7 Fe1 93.5(6) . . . . ?
C11 C6 C10 C9 -156.4(6) . . . . ?
C11 C6 C10 Fe1 -95.1(5) . . . . ?
C11 C12 C13 C14 -173.8(5) . . . . ?
C11 C12 C17 C16 175.5(5) . . . . ?
C11 C18 C19 C20 -175.5(5) . . . . ?
C11 C18 C23 C22 175.9(5) . . . . ?
C12 C11 C18 C19 -27.4(7) . . . . ?
C12 C11 C18 C23 154.4(5) . . . . ?
C12 C13 C14 C15 -2.0(9) . . . . ?
C13 C12 C17 C16 0.6(9) . . . . ?
C13 C14 C15 C16 1.0(9) . . . . ?
C14 C15 C16 C17 0.7(9) . . . . ?
C15 C16 C17 C12 -1.5(9) . . . . ?
C17 C12 C13 C14 1.2(9) . . . . ?
C18 C11 C12 C13 121.1(6) . . . . ?
C18 C11 C12 C17 -53.8(7) . . . . ?
C18 C19 C20 C21 -1.8(8) . . . . ?
C19 C18 C23 C22 -2.3(8) . . . . ?
C19 C20 C21 C22 0.2(9) . . . . ?
C20 C21 C22 C23 0.4(9) . . . . ?
C21 C22 C23 C18 0.7(9) . . . . ?
C23 C18 C19 C20 2.8(8) . . . . ?
Br1 C1 C2 C3 174.6(5) . . . . ?
Br1 C1 C2 Fe1 -126.2(5) . . . . ?
Br1 C1 C5 C4 -174.6(5) . . . . ?
Br1 C1 C5 Fe1 125.1(6) . . . . ?
Fe1 C1 C2 C3 -59.2(4) . . . . ?
Fe1 C1 C5 C4 60.2(5) . . . . ?
Fe1 C2 C3 C4 -58.3(4) . . . . ?
Fe1 C3 C4 C5 -59.9(5) . . . . ?
Fe1 C4 C5 C1 -60.4(5) . . . . ?
Fe1 C6 C7 C8 62.0(4) . . . . ?
Fe1 C6 C10 C9 -61.3(4) . . . . ?
Fe1 C6 C11 C12 -101.7(5) . . . . ?
Fe1 C6 C11 C18 89.9(6) . . . . ?
Fe1 C7 C8 C9 57.4(5) . . . . ?
Fe1 C8 C9 C10 58.0(4) . . . . ?
Fe1 C9 C10 C6 58.7(4) . . . . ?
